data_7021103
loop_
_publ_author_name
'Gu, Jin-Zhong'
'Wu, Jiang'
'Lv, Dong-Yu'
'Tang, Yu'
'Zhu, Kongyang'
'Wu, Jincai'

_publ_section_title
;
 Lanthanide coordination polymers based on 5-(2'-carboxylphenyl)
 nicotinate: syntheses, structure diversity, dehydration/hydration,
 luminescence and magnetic properties.
;
_journal_issue 14
_journal_name_full 'Dalton transactions (Cambridge, England : 2003)'
_journal_page_first 4822
_journal_page_last 4830
_journal_paper_doi 10.1039/c2dt32674d
_journal_volume 42
_journal_year 2013
_chemical_formula_sum 'C25 H15 N4 O7 Tm'
_chemical_formula_weight 652.34
_chemical_name_systematic
;
?
;
_space_group_IT_number 14
_symmetry_cell_setting monoclinic
_symmetry_space_group_name_Hall '-P 2yn'
_symmetry_space_group_name_H-M 'P 1 21/n 1'
_atom_sites_solution_hydrogens geom
_atom_sites_solution_primary direct
_atom_sites_solution_secondary difmap
_audit_creation_method SHELXL-97
_cell_angle_alpha 90.00
_cell_angle_beta 93.717(7)
_cell_angle_gamma 90.00
_cell_formula_units_Z 4
_cell_length_a 12.366(8)
_cell_length_b 10.426(7)
_cell_length_c 17.438(12)
_cell_measurement_temperature 296(2)
_cell_volume 2244(3)
_computing_cell_refinement 'Bruker SAINT'
_computing_data_collection 'Bruker APEX2'
_computing_data_reduction 'Bruker SAINT'
_computing_molecular_graphics 'Bruker SHELXTL'
_computing_publication_material 'Bruker SHELXTL'
_computing_structure_refinement 'SHELXL-97 (Sheldrick, 2008)'
_computing_structure_solution 'SHELXS-97 (Sheldrick, 2008)'
_diffrn_ambient_temperature 296(2)
_diffrn_measured_fraction_theta_full 1.000
_diffrn_measured_fraction_theta_max 1.000
_diffrn_measurement_device_type 'Bruker APEX-II CCD'
_diffrn_measurement_method '\f and \w scans'
_diffrn_radiation_monochromator graphite
_diffrn_radiation_source 'fine-focus sealed tube'
_diffrn_radiation_type MoK\a
_diffrn_radiation_wavelength 0.71073
_diffrn_reflns_av_R_equivalents 0.0827
_diffrn_reflns_av_sigmaI/netI 0.0795
_diffrn_reflns_limit_h_max 14
_diffrn_reflns_limit_h_min -14
_diffrn_reflns_limit_k_max 12
_diffrn_reflns_limit_k_min -12
_diffrn_reflns_limit_l_max 21
_diffrn_reflns_limit_l_min -21
_diffrn_reflns_number 15657
_diffrn_reflns_theta_full 25.50
_diffrn_reflns_theta_max 25.50
_diffrn_reflns_theta_min 2.28
_exptl_absorpt_coefficient_mu 4.012
_exptl_absorpt_correction_T_max 0.4723
_exptl_absorpt_correction_T_min 0.3996
_exptl_absorpt_correction_type multi-scan
_exptl_crystal_colour colorless
_exptl_crystal_density_diffrn 1.931
_exptl_crystal_density_method 'not measured'
_exptl_crystal_description block
_exptl_crystal_F_000 1272
_exptl_crystal_size_max 0.28
_exptl_crystal_size_mid 0.24
_exptl_crystal_size_min 0.22
_refine_diff_density_max 1.787
_refine_diff_density_min -0.921
_refine_diff_density_rms 0.164
_refine_ls_extinction_method none
_refine_ls_goodness_of_fit_ref 1.029
_refine_ls_hydrogen_treatment constr
_refine_ls_matrix_type full
_refine_ls_number_parameters 334
_refine_ls_number_reflns 4183
_refine_ls_number_restraints 6
_refine_ls_restrained_S_all 1.030
_refine_ls_R_factor_all 0.0776
_refine_ls_R_factor_gt 0.0486
_refine_ls_shift/su_max 0.000
_refine_ls_shift/su_mean 0.000
_refine_ls_structure_factor_coef Fsqd
_refine_ls_weighting_details 'calc w=1/[\s^2^(Fo^2^)+(0.0488P)^2^+0.0000P] where P=(Fo^2^+2Fc^2^)/3'
_refine_ls_weighting_scheme calc
_refine_ls_wR_factor_gt 0.0996
_refine_ls_wR_factor_ref 0.1114
_reflns_number_gt 2954
_reflns_number_total 4183
_reflns_threshold_expression >2sigma(I)
_cod_data_source_file c2dt32674d.txt
_cod_data_source_block Tm
_cod_depositor_comments
;
The following automatic conversions were performed:

'_symmetry_cell_setting' value 'Monoclinic' changed to 'monoclinic'
according to /home/saulius/struct/CIF-dictionaries/cif_core.dic
dictionary named 'cif_core.dic' version 2.4.2 from 2011-04-26.

Automatic conversion script
Id: cif_fix_values 1891 2012-01-12 08:04:46Z andrius 
;
_cod_original_sg_symbol_H-M P2(1)/n
_cod_database_code 7021103

loop_
_symmetry_equiv_pos_as_xyz
'x, y, z'
'-x+1/2, y+1/2, -z+1/2'
'-x, -y, -z'
'x-1/2, -y-1/2, z-1/2'

loop_
_atom_site_label
_atom_site_type_symbol
_atom_site_fract_x
_atom_site_fract_y
_atom_site_fract_z
_atom_site_U_iso_or_equiv
_atom_site_adp_type
_atom_site_occupancy
_atom_site_symmetry_multiplicity
_atom_site_calc_flag
_atom_site_refinement_flags
Tm1 Tm 0.34878(3) 0.63300(3) 0.03919(2) 0.03027(14) Uani 1 1 d .
O1 O 0.3633(6) 0.8148(5) -0.0351(3) 0.0564(19) Uani 1 1 d .
O2 O 0.3678(5) 0.6328(5) -0.0934(3) 0.0467(16) Uani 1 1 d .
O3 O 0.4726(5) 1.3595(5) -0.0534(3) 0.0379(14) Uani 1 1 d .
O4 O 0.3419(5) 1.4228(5) 0.0187(3) 0.0404(15) Uani 1 1 d .
O5 O 0.1697(6) 0.6499(8) -0.0236(4) 0.083(2) Uani 1 1 d U
O6 O 0.1774(6) 0.6336(7) 0.0951(4) 0.073(2) Uani 1 1 d .
O7 O 0.0224(6) 0.6526(8) 0.0365(5) 0.085(3) Uani 1 1 d .
N1 N 0.3665(5) 0.8084(6) 0.1348(4) 0.0345(16) Uani 1 1 d .
N2 N 0.3733(5) 0.5548(6) 0.1746(4) 0.0325(16) Uani 1 1 d .
N3 N 0.1709(6) 1.0879(7) -0.0237(4) 0.0425(18) Uani 1 1 d .
N4 N 0.1183(8) 0.6471(10) 0.0370(5) 0.078(2) Uani 1 1 d U
C1 C 0.3591(7) 0.9310(7) 0.1162(5) 0.041(2) Uani 1 1 d .
H1 H 0.3415 0.9527 0.0652 0.049 Uiso 1 1 calc R
C2 C 0.3764(8) 1.0292(8) 0.1698(5) 0.047(2) Uani 1 1 d .
H2 H 0.3701 1.1145 0.1546 0.056 Uiso 1 1 calc R
C3 C 0.4024(7) 0.9991(8) 0.2444(5) 0.042(2) Uani 1 1 d .
H3 H 0.4149 1.0640 0.2805 0.050 Uiso 1 1 calc R
C4 C 0.4106(7) 0.8697(8) 0.2674(5) 0.039(2) Uani 1 1 d .
C5 C 0.3916(6) 0.7783(7) 0.2094(5) 0.0298(19) Uani 1 1 d .
C6 C 0.4402(8) 0.8308(9) 0.3431(5) 0.047(2) Uani 1 1 d .
H6 H 0.4583 0.8925 0.3802 0.056 Uiso 1 1 calc R
C7 C 0.4428(7) 0.7070(9) 0.3628(5) 0.045(2) Uani 1 1 d .
H7 H 0.4616 0.6844 0.4135 0.054 Uiso 1 1 calc R
C8 C 0.4174(6) 0.6096(8) 0.3081(5) 0.035(2) Uani 1 1 d .
C9 C 0.3944(6) 0.6443(7) 0.2307(5) 0.0321(19) Uani 1 1 d .
C10 C 0.4132(7) 0.4810(9) 0.3262(5) 0.046(2) Uani 1 1 d .
H10 H 0.4295 0.4545 0.3766 0.055 Uiso 1 1 calc R
C11 C 0.3856(8) 0.3936(9) 0.2714(5) 0.049(2) Uani 1 1 d .
H11 H 0.3771 0.3076 0.2838 0.058 Uiso 1 1 calc R
C12 C 0.3702(7) 0.4356(9) 0.1963(5) 0.044(2) Uani 1 1 d .
H12 H 0.3566 0.3739 0.1584 0.053 Uiso 1 1 calc R
C13 C 0.3607(7) 0.7502(8) -0.0968(4) 0.033(2) Uani 1 1 d .
C14 C 0.3522(6) 0.8168(7) -0.1735(4) 0.0279(18) Uani 1 1 d .
C15 C 0.3779(6) 0.7456(7) -0.2356(4) 0.0322(19) Uani 1 1 d .
H15 H 0.3978 0.6601 -0.2286 0.039 Uiso 1 1 calc R
C16 C 0.3750(7) 0.7971(8) -0.3076(5) 0.040(2) Uani 1 1 d .
H16 H 0.3918 0.7472 -0.3494 0.047 Uiso 1 1 calc R
C17 C 0.3471(7) 0.9236(9) -0.3174(5) 0.043(2) Uani 1 1 d .
H17 H 0.3464 0.9601 -0.3661 0.052 Uiso 1 1 calc R
C18 C 0.3200(7) 0.9970(8) -0.2559(5) 0.042(2) Uani 1 1 d .
H18 H 0.2994 1.0820 -0.2636 0.050 Uiso 1 1 calc R
C19 C 0.3233(6) 0.9455(7) -0.1835(5) 0.0318(19) Uani 1 1 d .
C20 C 0.2928(6) 1.0337(7) -0.1201(5) 0.0285(18) Uani 1 1 d .
C21 C 0.3529(6) 1.1423(7) -0.1021(4) 0.0308(18) Uani 1 1 d .
H21 H 0.4145 1.1602 -0.1281 0.037 Uiso 1 1 calc R
C22 C 0.3221(6) 1.2240(7) -0.0459(4) 0.0292(19) Uani 1 1 d .
C23 C 0.3842(7) 1.3428(7) -0.0255(5) 0.033(2) Uani 1 1 d .
C24 C 0.2293(6) 1.1953(8) -0.0083(5) 0.036(2) Uani 1 1 d .
H24 H 0.2067 1.2520 0.0286 0.043 Uiso 1 1 calc R
C25 C 0.2048(7) 1.0108(7) -0.0780(5) 0.037(2) Uani 1 1 d .
H25 H 0.1659 0.9357 -0.0882 0.044 Uiso 1 1 calc R

loop_
_atom_site_aniso_label
_atom_site_aniso_U_11
_atom_site_aniso_U_22
_atom_site_aniso_U_33
_atom_site_aniso_U_23
_atom_site_aniso_U_13
_atom_site_aniso_U_12
Tm1 0.0379(2) 0.02252(19) 0.0314(2) -0.00317(17) 0.00998(15) 0.00080(18)
O1 0.110(6) 0.025(3) 0.035(4) -0.001(3) 0.009(4) 0.009(3)
O2 0.080(5) 0.020(3) 0.042(4) 0.003(3) 0.017(3) 0.005(3)
O3 0.036(3) 0.031(3) 0.048(4) -0.009(3) 0.013(3) 0.000(3)
O4 0.053(4) 0.026(3) 0.045(4) -0.004(3) 0.021(3) -0.005(3)
O5 0.053(4) 0.151(6) 0.047(4) 0.020(4) 0.007(3) 0.007(4)
O6 0.048(4) 0.133(7) 0.041(4) 0.012(4) 0.017(3) 0.001(4)
O7 0.038(5) 0.132(8) 0.087(6) 0.023(5) 0.015(4) 0.018(5)
N1 0.040(4) 0.033(4) 0.031(4) 0.001(3) 0.008(3) -0.004(3)
N2 0.040(4) 0.027(4) 0.031(4) 0.002(3) 0.005(3) 0.000(3)
N3 0.048(5) 0.038(4) 0.043(5) -0.005(3) 0.018(4) -0.003(4)
N4 0.047(4) 0.146(6) 0.043(4) 0.020(4) 0.009(3) 0.007(4)
C1 0.061(6) 0.022(4) 0.039(5) 0.005(4) 0.008(5) -0.002(4)
C2 0.066(7) 0.024(4) 0.051(6) -0.005(4) 0.009(5) 0.003(4)
C3 0.040(6) 0.036(5) 0.053(6) -0.016(5) 0.023(5) -0.006(4)
C4 0.034(5) 0.036(5) 0.048(5) -0.011(4) 0.011(4) -0.009(4)
C5 0.031(5) 0.026(4) 0.034(5) -0.007(4) 0.015(4) -0.005(4)
C6 0.053(6) 0.051(6) 0.039(5) -0.019(5) 0.011(5) 0.001(5)
C7 0.038(6) 0.068(7) 0.030(5) 0.002(5) 0.009(4) -0.003(5)
C8 0.033(5) 0.041(5) 0.030(5) 0.001(4) 0.009(4) 0.003(4)
C9 0.027(4) 0.030(4) 0.041(5) 0.004(4) 0.014(4) -0.002(4)
C10 0.050(6) 0.048(6) 0.040(5) 0.007(5) 0.018(5) 0.012(5)
C11 0.056(6) 0.040(5) 0.052(6) 0.011(5) 0.018(5) 0.013(5)
C12 0.053(6) 0.041(5) 0.037(5) 0.006(4) 0.009(5) -0.003(5)
C13 0.034(5) 0.040(5) 0.026(5) -0.003(4) 0.011(4) 0.001(4)
C14 0.027(5) 0.027(4) 0.031(4) -0.003(4) 0.010(4) -0.006(3)
C15 0.035(5) 0.029(4) 0.033(5) -0.008(4) 0.007(4) -0.004(4)
C16 0.042(6) 0.038(5) 0.041(5) -0.009(4) 0.013(4) 0.000(4)
C17 0.051(6) 0.048(5) 0.030(5) 0.003(4) 0.005(4) -0.010(5)
C18 0.048(6) 0.035(5) 0.042(5) 0.006(4) 0.003(5) 0.006(4)
C19 0.027(5) 0.030(4) 0.039(5) -0.001(4) 0.008(4) 0.001(4)
C20 0.028(5) 0.023(4) 0.037(5) 0.001(4) 0.017(4) 0.004(3)
C21 0.034(5) 0.024(4) 0.035(4) 0.002(4) 0.008(4) 0.002(4)
C22 0.038(5) 0.021(4) 0.029(4) -0.004(3) 0.008(4) 0.000(4)
C23 0.044(6) 0.023(4) 0.032(5) 0.004(3) 0.002(4) 0.007(4)
C24 0.034(5) 0.033(5) 0.042(5) -0.006(4) 0.012(4) 0.001(4)
C25 0.046(6) 0.023(4) 0.043(5) -0.005(4) 0.009(4) -0.001(4)

loop_
_atom_type_symbol
_atom_type_description
_atom_type_scat_dispersion_real
_atom_type_scat_dispersion_imag
_atom_type_scat_source
C C 0.0033 0.0016 'International Tables Vol C Tables 4.2.6.8 and 6.1.1.4'
H H 0.0000 0.0000 'International Tables Vol C Tables 4.2.6.8 and 6.1.1.4'
N N 0.0061 0.0033 'International Tables Vol C Tables 4.2.6.8 and 6.1.1.4'
O O 0.0106 0.0060 'International Tables Vol C Tables 4.2.6.8 and 6.1.1.4'
Tm Tm -0.3139 5.2483 'International Tables Vol C Tables 4.2.6.8 and 6.1.1.4'

loop_
_geom_angle_atom_site_label_1
_geom_angle_atom_site_label_2
_geom_angle_atom_site_label_3
_geom_angle
_geom_angle_site_symmetry_1
_geom_angle_site_symmetry_3
O3 Tm1 O4 94.61(19) 3_675 1_545
O3 Tm1 O1 85.4(2) 3_675 .
O4 Tm1 O1 136.3(2) 1_545 .
O3 Tm1 O2 87.0(2) 3_675 .
O4 Tm1 O2 81.10(19) 1_545 .
O1 Tm1 O2 55.26(19) . .
O3 Tm1 O6 149.5(2) 3_675 .
O4 Tm1 O6 92.4(2) 1_545 .
O1 Tm1 O6 109.3(3) . .
O2 Tm1 O6 123.5(2) . .
O3 Tm1 O5 158.5(2) 3_675 .
O4 Tm1 O5 88.5(3) 1_545 .
O1 Tm1 O5 77.8(3) . .
O2 Tm1 O5 72.5(2) . .
O6 Tm1 O5 51.2(2) . .
O3 Tm1 N1 81.6(2) 3_675 .
O4 Tm1 N1 147.0(2) 1_545 .
O1 Tm1 N1 76.4(2) . .
O2 Tm1 N1 131.0(2) . .
O6 Tm1 N1 76.4(2) . .
O5 Tm1 N1 106.9(3) . .
O3 Tm1 N2 81.2(2) 3_675 .
O4 Tm1 N2 80.3(2) 1_545 .
O1 Tm1 N2 142.1(2) . .
O2 Tm1 N2 157.0(2) . .
O6 Tm1 N2 70.9(2) . .
O5 Tm1 N2 120.3(2) . .
N1 Tm1 N2 66.7(2) . .
C13 O1 Tm1 92.3(5) . .
C13 O2 Tm1 92.0(5) . .
C23 O3 Tm1 149.8(6) . 3_675
C23 O4 Tm1 137.1(5) . 1_565
N4 O5 Tm1 96.6(6) . .
N4 O6 Tm1 99.3(6) . .
C1 N1 C5 118.0(7) . .
C1 N1 Tm1 123.2(5) . .
C5 N1 Tm1 118.7(5) . .
C12 N2 C9 116.9(7) . .
C12 N2 Tm1 125.6(6) . .
C9 N2 Tm1 117.4(5) . .
C25 N3 C24 117.0(7) . .
O7 N4 O6 123.8(9) . .
O7 N4 O5 123.2(9) . .
O6 N4 O5 112.9(9) . .
N1 C1 C2 122.8(8) . .
N1 C1 H1 118.6 . .
C2 C1 H1 118.6 . .
C3 C2 C1 119.3(8) . .
C3 C2 H2 120.3 . .
C1 C2 H2 120.3 . .
C2 C3 C4 120.1(8) . .
C2 C3 H3 119.9 . .
C4 C3 H3 119.9 . .
C5 C4 C6 120.2(8) . .
C5 C4 C3 116.2(8) . .
C6 C4 C3 123.5(8) . .
N1 C5 C4 123.6(7) . .
N1 C5 C9 118.2(7) . .
C4 C5 C9 118.2(8) . .
C7 C6 C4 121.4(8) . .
C7 C6 H6 119.3 . .
C4 C6 H6 119.3 . .
C6 C7 C8 121.2(8) . .
C6 C7 H7 119.4 . .
C8 C7 H7 119.4 . .
C10 C8 C9 117.5(8) . .
C10 C8 C7 123.5(8) . .
C9 C8 C7 119.0(8) . .
N2 C9 C8 121.9(7) . .
N2 C9 C5 118.4(7) . .
C8 C9 C5 119.7(7) . .
C11 C10 C8 120.4(8) . .
C11 C10 H10 119.8 . .
C8 C10 H10 119.8 . .
C10 C11 C12 118.0(9) . .
C10 C11 H11 121.0 . .
C12 C11 H11 121.0 . .
N2 C12 C11 125.0(9) . .
N2 C12 H12 117.5 . .
C11 C12 H12 117.5 . .
O2 C13 O1 119.4(8) . .
O2 C13 C14 120.2(7) . .
O1 C13 C14 120.3(7) . .
C15 C14 C19 119.5(7) . .
C15 C14 C13 116.5(7) . .
C19 C14 C13 123.9(7) . .
C16 C15 C14 121.4(8) . .
C16 C15 H15 119.3 . .
C14 C15 H15 119.3 . .
C15 C16 C17 119.0(8) . .
C15 C16 H16 120.5 . .
C17 C16 H16 120.5 . .
C16 C17 C18 120.6(8) . .
C16 C17 H17 119.7 . .
C18 C17 H17 119.7 . .
C19 C18 C17 120.4(8) . .
C19 C18 H18 119.8 . .
C17 C18 H18 119.8 . .
C18 C19 C14 118.9(7) . .
C18 C19 C20 116.4(7) . .
C14 C19 C20 124.6(7) . .
C25 C20 C21 117.1(7) . .
C25 C20 C19 122.2(7) . .
C21 C20 C19 120.8(7) . .
C22 C21 C20 120.1(7) . .
C22 C21 H21 119.9 . .
C20 C21 H21 119.9 . .
C21 C22 C24 118.6(7) . .
C21 C22 C23 121.7(7) . .
C24 C22 C23 119.6(7) . .
O3 C23 O4 123.7(7) . .
O3 C23 C22 118.6(7) . .
O4 C23 C22 117.7(8) . .
N3 C24 C22 122.1(7) . .
N3 C24 H24 118.9 . .
C22 C24 H24 118.9 . .
N3 C25 C20 124.9(8) . .
N3 C25 H25 117.5 . .
C20 C25 H25 117.5 . .

loop_
_geom_bond_atom_site_label_1
_geom_bond_atom_site_label_2
_geom_bond_distance
_geom_bond_site_symmetry_2
Tm1 O3 2.208(6) 3_675
Tm1 O4 2.222(5) 1_545
Tm1 O1 2.310(6) .
Tm1 O2 2.339(6) .
Tm1 O6 2.389(7) .
Tm1 O5 2.412(7) .
Tm1 N1 2.475(7) .
Tm1 N2 2.498(6) .
O1 C13 1.268(9) .
O2 C13 1.228(9) .
O3 C23 1.238(10) .
O3 Tm1 2.208(6) 3_675
O4 C23 1.270(9) .
O4 Tm1 2.222(5) 1_565
O5 N4 1.269(10) .
O6 N4 1.218(10) .
O7 N4 1.187(10) .
N1 C1 1.320(10) .
N1 C5 1.355(10) .
N2 C12 1.300(10) .
N2 C9 1.365(10) .
N3 C25 1.330(10) .
N3 C24 1.350(10) .
C1 C2 1.394(11) .
C1 H1 0.9300 .
C2 C3 1.357(12) .
C2 H2 0.9300 .
C3 C4 1.409(11) .
C3 H3 0.9300 .
C4 C5 1.399(11) .
C4 C6 1.406(12) .
C5 C9 1.445(10) .
C6 C7 1.336(12) .
C6 H6 0.9300 .
C7 C8 1.415(12) .
C7 H7 0.9300 .
C8 C10 1.380(11) .
C8 C9 1.407(11) .
C10 C11 1.349(12) .
C10 H10 0.9300 .
C11 C12 1.383(12) .
C11 H11 0.9300 .
C12 H12 0.9300 .
C13 C14 1.505(11) .
C14 C15 1.368(10) .
C14 C19 1.397(10) .
C15 C16 1.364(11) .
C15 H15 0.9300 .
C16 C17 1.371(12) .
C16 H16 0.9300 .
C17 C18 1.376(11) .
C17 H17 0.9300 .
C18 C19 1.370(11) .
C18 H18 0.9300 .
C19 C20 1.505(10) .
C20 C25 1.373(11) .
C20 C21 1.380(10) .
C21 C22 1.370(10) .
C21 H21 0.9300 .
C22 C24 1.391(10) .
C22 C23 1.488(10) .
C24 H24 0.9300 .
C25 H25 0.9300 .

loop_
_geom_torsion_atom_site_label_1
_geom_torsion_atom_site_label_2
_geom_torsion_atom_site_label_3
_geom_torsion_atom_site_label_4
_geom_torsion
_geom_torsion_site_symmetry_1
O3 Tm1 O1 C13 95.0(5) 3_675
O4 Tm1 O1 C13 3.2(7) 1_545
O2 Tm1 O1 C13 5.6(5) .
O6 Tm1 O1 C13 -112.4(5) .
O5 Tm1 O1 C13 -71.5(5) .
N1 Tm1 O1 C13 177.5(6) .
N2 Tm1 O1 C13 164.3(5) .
O3 Tm1 O2 C13 -92.3(5) 3_675
O4 Tm1 O2 C13 172.6(5) 1_545
O1 Tm1 O2 C13 -5.7(5) .
O6 Tm1 O2 C13 85.5(6) .
O5 Tm1 O2 C13 81.3(5) .
N1 Tm1 O2 C13 -16.2(6) .
N2 Tm1 O2 C13 -151.1(6) .
O3 Tm1 O5 N4 -165.4(6) 3_675
O4 Tm1 O5 N4 95.7(7) 1_545
O1 Tm1 O5 N4 -126.1(7) .
O2 Tm1 O5 N4 176.8(7) .
O6 Tm1 O5 N4 1.4(6) .
N1 Tm1 O5 N4 -54.6(7) .
N2 Tm1 O5 N4 17.8(8) .
O3 Tm1 O6 N4 169.1(6) 3_675
O4 Tm1 O6 N4 -87.6(7) 1_545
O1 Tm1 O6 N4 53.8(7) .
O2 Tm1 O6 N4 -6.6(8) .
O5 Tm1 O6 N4 -1.4(7) .
N1 Tm1 O6 N4 123.9(7) .
N2 Tm1 O6 N4 -166.4(7) .
O3 Tm1 N1 C1 98.8(7) 3_675
O4 Tm1 N1 C1 -175.6(6) 1_545
O1 Tm1 N1 C1 11.5(6) .
O2 Tm1 N1 C1 20.3(8) .
O6 Tm1 N1 C1 -102.5(7) .
O5 Tm1 N1 C1 -60.9(7) .
N2 Tm1 N1 C1 -177.3(7) .
O3 Tm1 N1 C5 -77.1(6) 3_675
O4 Tm1 N1 C5 8.5(8) 1_545
O1 Tm1 N1 C5 -164.4(6) .
O2 Tm1 N1 C5 -155.6(5) .
O6 Tm1 N1 C5 81.6(6) .
O5 Tm1 N1 C5 123.2(6) .
N2 Tm1 N1 C5 6.9(5) .
O3 Tm1 N2 C12 -100.0(7) 3_675
O4 Tm1 N2 C12 -3.7(7) 1_545
O1 Tm1 N2 C12 -170.6(6) .
O2 Tm1 N2 C12 -40.2(10) .
O6 Tm1 N2 C12 92.3(7) .
O5 Tm1 N2 C12 78.8(7) .
N1 Tm1 N2 C12 175.4(7) .
O3 Tm1 N2 C9 78.4(5) 3_675
O4 Tm1 N2 C9 174.7(6) 1_545
O1 Tm1 N2 C9 7.8(7) .
O2 Tm1 N2 C9 138.2(6) .
O6 Tm1 N2 C9 -89.3(6) .
O5 Tm1 N2 C9 -102.8(6) .
N1 Tm1 N2 C9 -6.2(5) .
Tm1 O6 N4 O7 179.9(11) .
Tm1 O6 N4 O5 2.3(11) .
Tm1 O5 N4 O7 -179.8(11) .
Tm1 O5 N4 O6 -2.3(11) .
C5 N1 C1 C2 0.3(13) .
Tm1 N1 C1 C2 -175.6(7) .
N1 C1 C2 C3 0.2(14) .
C1 C2 C3 C4 -0.7(14) .
C2 C3 C4 C5 0.6(12) .
C2 C3 C4 C6 178.1(9) .
C1 N1 C5 C4 -0.5(12) .
Tm1 N1 C5 C4 175.6(6) .
C1 N1 C5 C9 176.9(7) .
Tm1 N1 C5 C9 -7.0(9) .
C6 C4 C5 N1 -177.6(8) .
C3 C4 C5 N1 0.0(12) .
C6 C4 C5 C9 5.0(12) .
C3 C4 C5 C9 -177.3(7) .
C5 C4 C6 C7 -5.2(13) .
C3 C4 C6 C7 177.3(9) .
C4 C6 C7 C8 0.9(14) .
C6 C7 C8 C10 -176.4(9) .
C6 C7 C8 C9 3.2(13) .
C12 N2 C9 C8 3.3(11) .
Tm1 N2 C9 C8 -175.2(6) .
C12 N2 C9 C5 -176.1(7) .
Tm1 N2 C9 C5 5.4(9) .
C10 C8 C9 N2 -2.9(12) .
C7 C8 C9 N2 177.4(7) .
C10 C8 C9 C5 176.5(7) .
C7 C8 C9 C5 -3.2(12) .
N1 C5 C9 N2 1.0(11) .
C4 C5 C9 N2 178.5(7) .
N1 C5 C9 C8 -178.4(7) .
C4 C5 C9 C8 -0.9(11) .
C9 C8 C10 C11 -1.4(13) .
C7 C8 C10 C11 178.2(8) .
C8 C10 C11 C12 5.0(13) .
C9 N2 C12 C11 0.6(13) .
Tm1 N2 C12 C11 179.0(7) .
C10 C11 C12 N2 -4.8(14) .
Tm1 O2 C13 O1 9.9(8) .
Tm1 O2 C13 C14 -171.8(7) .
Tm1 O1 C13 O2 -10.0(9) .
Tm1 O1 C13 C14 171.7(7) .
O2 C13 C14 C15 -14.8(12) .
O1 C13 C14 C15 163.5(8) .
O2 C13 C14 C19 167.3(8) .
O1 C13 C14 C19 -14.5(12) .
C19 C14 C15 C16 -0.6(12) .
C13 C14 C15 C16 -178.7(7) .
C14 C15 C16 C17 0.9(13) .
C15 C16 C17 C18 -1.4(13) .
C16 C17 C18 C19 1.7(13) .
C17 C18 C19 C14 -1.4(13) .
C17 C18 C19 C20 179.7(7) .
C15 C14 C19 C18 0.9(12) .
C13 C14 C19 C18 178.8(8) .
C15 C14 C19 C20 179.7(7) .
C13 C14 C19 C20 -2.4(12) .
C18 C19 C20 C25 117.2(9) .
C14 C19 C20 C25 -61.5(11) .
C18 C19 C20 C21 -62.5(11) .
C14 C19 C20 C21 118.7(9) .
C25 C20 C21 C22 -1.9(12) .
C19 C20 C21 C22 177.8(7) .
C20 C21 C22 C24 -0.5(12) .
C20 C21 C22 C23 -179.3(7) .
Tm1 O3 C23 O4 73.0(13) 3_675
Tm1 O3 C23 C22 -108.4(10) 3_675
Tm1 O4 C23 O3 26.6(13) 1_565
Tm1 O4 C23 C22 -152.1(6) 1_565
C21 C22 C23 O3 -9.0(12) .
C24 C22 C23 O3 172.2(8) .
C21 C22 C23 O4 169.8(7) .
C24 C22 C23 O4 -9.1(11) .
C25 N3 C24 C22 -1.4(12) .
C21 C22 C24 N3 2.2(13) .
C23 C22 C24 N3 -178.9(7) .
C24 N3 C25 C20 -1.3(13) .
C21 C20 C25 N3 2.9(13) .
C19 C20 C25 N3 -176.8(8) .
